data_2238857
loop_
_publ_author_name
'Corvalan, Carolina H.'
'Vega, Daniel R.'

_publ_section_title
;
 Venlafaxine besylate monohydrate
;
_journal_coeditor_code GG2130
_journal_issue 12
_journal_name_full 'Acta Crystallographica Section E'
_journal_page_first o1737
_journal_page_last o1738
_journal_paper_doi 10.1107/S1600536813027542
_journal_volume 69
_journal_year 2013
_chemical_formula_iupac 'C17 H28 N O2 +, C6 H5 O3 S -, H2 O'
_chemical_formula_moiety 'C17 H28 N O2 +, C6 H5 O3 S -, H2 O'
_chemical_formula_sum 'C23 H35 N O6 S'
_chemical_formula_weight 453.58
_chemical_name_systematic
;
[2-(1-Hydroxycyclohexyl)-2-(4-methoxyphenyl)ethyl]dimethylazanium
benzenesulfonate monohydrate
;
_space_group_crystal_system triclinic
_space_group_IT_number 2
_space_group_name_Hall '-P 1'
_space_group_name_H-M_alt 'P -1'
_symmetry_cell_setting triclinic
_symmetry_space_group_name_Hall '-P 1'
_symmetry_space_group_name_H-M 'P -1'
_atom_sites_solution_hydrogens mixed
_atom_sites_solution_primary direct
_atom_sites_solution_secondary difmap
_audit_creation_method 'WinGX routine CIF_UPDATE'
_cell_angle_alpha 72.074(4)
_cell_angle_beta 70.108(4)
_cell_angle_gamma 63.889(5)
_cell_formula_units_Z 2
_cell_length_a 10.1163(5)
_cell_length_b 10.2176(4)
_cell_length_c 13.8162(6)
_cell_measurement_reflns_used 3716
_cell_measurement_temperature 293(2)
_cell_measurement_theta_max 28.8327
_cell_measurement_theta_min 3.7773
_cell_volume 1184.53(11)
_computing_cell_refinement 'CrysAlis PRO (Agilent, 2010)'
_computing_data_collection 'CrysAlis PRO (Agilent, 2010)'
_computing_data_reduction 'CrysAlis PRO (Agilent, 2010)'
_computing_molecular_graphics 'ORTEP-3 for Windows (Farrugia, 2012)'
_computing_publication_material 'WinGX (Farrugia, 2012) and PLATON (Spek, 2009)'
_computing_structure_refinement 'SHELXL97 (Sheldrick, 2008)'
_computing_structure_solution 'SHELXS97 (Sheldrick, 2008)'
_diffrn_ambient_temperature 293(2)
_diffrn_detector_area_resol_mean 16.1158
_diffrn_measured_fraction_theta_full 0.997
_diffrn_measured_fraction_theta_max 0.865
_diffrn_measurement_device_type 'Agilent Xcalibur (Eos, Gemini)'
_diffrn_measurement_method '\w scans'
_diffrn_radiation_monochromator graphite
_diffrn_radiation_source 'Enhance (Mo) X-ray Source'
_diffrn_radiation_type MoK\a
_diffrn_radiation_wavelength 0.71073
_diffrn_reflns_av_R_equivalents 0.0201
_diffrn_reflns_av_sigmaI/netI 0.0473
_diffrn_reflns_limit_h_max 12
_diffrn_reflns_limit_h_min -13
_diffrn_reflns_limit_k_max 13
_diffrn_reflns_limit_k_min -12
_diffrn_reflns_limit_l_max 17
_diffrn_reflns_limit_l_min -17
_diffrn_reflns_number 10063
_diffrn_reflns_theta_full 25.00
_diffrn_reflns_theta_max 28.84
_diffrn_reflns_theta_min 3.79
_exptl_absorpt_coefficient_mu 0.174
_exptl_absorpt_correction_T_max 1.00000
_exptl_absorpt_correction_T_min 0.84157
_exptl_absorpt_correction_type multi-scan
_exptl_absorpt_process_details '(CrysAlis PRO; Agilent, 2010)'
_exptl_crystal_colour colourless
_exptl_crystal_density_diffrn 1.272
_exptl_crystal_density_method 'not measured'
_exptl_crystal_description prism
_exptl_crystal_F_000 488
_exptl_crystal_size_max 0.70
_exptl_crystal_size_mid 0.30
_exptl_crystal_size_min 0.10
_refine_diff_density_max 0.536
_refine_diff_density_min -0.435
_refine_ls_extinction_method none
_refine_ls_goodness_of_fit_ref 1.015
_refine_ls_hydrogen_treatment mixed
_refine_ls_matrix_type full
_refine_ls_number_parameters 292
_refine_ls_number_reflns 5366
_refine_ls_number_restraints 0
_refine_ls_restrained_S_all 1.015
_refine_ls_R_factor_all 0.0962
_refine_ls_R_factor_gt 0.0534
_refine_ls_shift/su_max 0
_refine_ls_shift/su_mean 0
_refine_ls_structure_factor_coef Fsqd
_refine_ls_weighting_details 'w=1/[\s^2^(Fo^2^)+(0.0896P)^2^] where P=(Fo^2^+2Fc^2^)/3'
_refine_ls_weighting_scheme calc
_refine_ls_wR_factor_gt 0.1511
_refine_ls_wR_factor_ref 0.1631
_reflns_number_gt 3072
_reflns_number_total 5366
_reflns_threshold_expression I>2\s(I)
_cod_data_source_file gg2130.cif
_cod_data_source_block I
_cod_original_formula_sum 'C23 H35 N1 O6 S1'
_cod_database_code 2238857

loop_
_symmetry_equiv_pos_as_xyz
'x, y, z'
'-x, -y, -z'

loop_
_atom_site_type_symbol
_atom_site_label
_atom_site_fract_x
_atom_site_fract_y
_atom_site_fract_z
_atom_site_U_iso_or_equiv
_atom_site_adp_type
_atom_site_calc_flag
_atom_site_refinement_flags
_atom_site_occupancy
_atom_site_symmetry_multiplicity
C C1 0.1498(2) 0.4789(2) 0.26437(16) 0.0404(5) Uani d . 1 1
C C2 0.1147(3) 0.6298(2) 0.22570(18) 0.0460(5) Uani d . 1 1
H H2 0.1656 0.6771 0.2385 0.055 Uiso calc R 1 1
C C3 0.0063(3) 0.7108(2) 0.16894(18) 0.0484(6) Uani d . 1 1
H H3 -0.0147 0.8116 0.1436 0.058 Uiso calc R 1 1
C C4 -0.0715(3) 0.6434(2) 0.14941(17) 0.0447(5) Uani d . 1 1
C C5 -0.0402(3) 0.4941(2) 0.18763(18) 0.0479(6) Uani d . 1 1
H H5 -0.0923 0.4476 0.1752 0.057 Uiso calc R 1 1
C C6 0.0686(3) 0.4143(2) 0.24438(18) 0.0471(6) Uani d . 1 1
H H6 0.0885 0.3137 0.2702 0.057 Uiso calc R 1 1
C C7 0.2715(3) 0.3927(2) 0.32531(16) 0.0424(5) Uani d . 1 1
H H7 0.2842 0.4664 0.3493 0.051 Uiso calc R 1 1
C C8 0.4301(2) 0.3089(2) 0.25829(15) 0.0381(5) Uani d . 1 1
C C9 0.4845(3) 0.4202(2) 0.16915(16) 0.0429(5) Uani d . 1 1
H H9A 0.4120 0.4721 0.1257 0.051 Uiso calc R 1 1
H H9B 0.4879 0.4931 0.1987 0.051 Uiso calc R 1 1
C C10 0.6391(3) 0.3478(3) 0.10163(18) 0.0533(6) Uani d . 1 1
H H10A 0.7138 0.3052 0.1431 0.064 Uiso calc R 1 1
H H10B 0.6655 0.4224 0.0446 0.064 Uiso calc R 1 1
C C11 0.6436(3) 0.2272(3) 0.05707(19) 0.0633(7) Uani d . 1 1
H H11A 0.7460 0.1782 0.0184 0.076 Uiso calc R 1 1
H H11B 0.5777 0.2710 0.0090 0.076 Uiso calc R 1 1
C C12 0.5921(3) 0.1142(3) 0.1451(2) 0.0644(7) Uani d . 1 1
H H12A 0.6645 0.0630 0.1886 0.077 Uiso calc R 1 1
H H12B 0.5896 0.0411 0.1153 0.077 Uiso calc R 1 1
C C13 0.4353(3) 0.1876(2) 0.21283(18) 0.0506(6) Uani d . 1 1
H H13A 0.4083 0.1130 0.2697 0.061 Uiso calc R 1 1
H H13B 0.3612 0.2304 0.1709 0.061 Uiso calc R 1 1
C C14 0.2189(3) 0.2928(3) 0.42343(17) 0.0492(6) Uani d . 1 1
H H14A 0.1121 0.3436 0.4529 0.059 Uiso calc R 1 1
H H14B 0.2303 0.2038 0.4046 0.059 Uiso calc R 1 1
C C15 0.2630(3) 0.3696(3) 0.5604(2) 0.0605(7) Uani d . 1 1
H H15A 0.3226 0.3349 0.6109 0.073 Uiso calc R 1 1
H H15B 0.1574 0.3994 0.5955 0.073 Uiso calc R 1 1
H H15C 0.2817 0.4528 0.5108 0.073 Uiso calc R 1 1
C C16 0.2888(4) 0.1159(3) 0.5811(2) 0.0655(7) Uani d . 1 1
H H16A 0.3171 0.0381 0.5443 0.079 Uiso calc R 1 1
H H16B 0.1854 0.1393 0.6206 0.079 Uiso calc R 1 1
H H16C 0.3535 0.0837 0.6279 0.079 Uiso calc R 1 1
C C17 -0.2610(3) 0.6691(3) 0.0731(2) 0.0761(9) Uani d . 1 1
H H17A -0.3315 0.7430 0.0331 0.091 Uiso calc R 1 1
H H17B -0.3155 0.6286 0.1384 0.091 Uiso calc R 1 1
H H17C -0.1928 0.5913 0.0344 0.091 Uiso calc R 1 1
N N1 0.3050(2) 0.2494(2) 0.50483(14) 0.0416(5) Uani d . 1 1
H H1 0.390(3) 0.232(3) 0.4746(19) 0.050 Uiso d . 1 1
O O1 -0.1776(2) 0.73441(18) 0.09278(14) 0.0630(5) Uani d . 1 1
O O2 0.53164(17) 0.23490(16) 0.32729(11) 0.0431(4) Uani d . 1 1
H H2A 0.569(3) 0.291(3) 0.326(2) 0.065 Uiso d . 1 1
S S1B 0.31436(9) 0.78902(7) 0.40428(6) 0.0623(2) Uani d . 1 1
C C1B 0.2016(4) 1.0171(3) 0.1316(2) 0.0693(8) Uani d . 1 1
H H1B 0.2502 1.0263 0.0607 0.083 Uiso calc R 1 1
C C2B 0.2834(3) 0.9237(3) 0.2047(2) 0.0603(7) Uani d . 1 1
H H2B 0.3869 0.8709 0.1833 0.072 Uiso calc R 1 1
C C3B 0.2115(3) 0.9089(2) 0.30976(18) 0.0436(5) Uani d . 1 1
C C4B 0.0585(3) 0.9889(3) 0.3397(2) 0.0551(6) Uani d . 1 1
H H4B 0.0086 0.9808 0.4103 0.066 Uiso calc R 1 1
C C5B -0.0207(3) 1.0810(3) 0.2649(2) 0.0671(7) Uani d . 1 1
H H5B -0.1244 1.1339 0.2853 0.080 Uiso calc R 1 1
C C6B 0.0514(4) 1.0953(3) 0.1618(2) 0.0675(8) Uani d . 1 1
H H6B -0.0027 1.1590 0.1119 0.081 Uiso calc R 1 1
O O1B 0.3786(3) 0.8685(2) 0.42970(16) 0.0827(7) Uani d . 1 1
O O2B 0.2046(3) 0.7435(3) 0.4929(2) 0.1248(11) Uani d . 1 1
O O3B 0.4211(3) 0.6657(3) 0.3590(3) 0.1424(13) Uani d . 1 1
O O1W 0.6618(2) 0.4063(2) 0.33801(15) 0.0604(5) Uani d . 1 1
H H1WA 0.700(4) 0.357(3) 0.393(2) 0.085 Uiso d . 1 1
H H1WB 0.590(4) 0.480(3) 0.360(2) 0.085 Uiso d . 1 1

loop_
_atom_site_aniso_label
_atom_site_aniso_U_11
_atom_site_aniso_U_22
_atom_site_aniso_U_33
_atom_site_aniso_U_12
_atom_site_aniso_U_13
_atom_site_aniso_U_23
C1 0.0412(13) 0.0455(12) 0.0362(11) -0.0181(10) -0.0109(10) -0.0053(9)
C2 0.0488(14) 0.0440(12) 0.0520(13) -0.0219(11) -0.0156(11) -0.0070(10)
C3 0.0525(15) 0.0387(11) 0.0544(14) -0.0202(11) -0.0157(12) -0.0012(10)
C4 0.0434(13) 0.0500(12) 0.0389(12) -0.0179(10) -0.0133(10) -0.0012(9)
C5 0.0507(14) 0.0521(13) 0.0517(13) -0.0275(11) -0.0170(11) -0.0062(10)
C6 0.0497(14) 0.0398(11) 0.0534(14) -0.0194(11) -0.0160(11) -0.0028(10)
C7 0.0465(14) 0.0450(11) 0.0388(12) -0.0200(10) -0.0124(10) -0.0050(9)
C8 0.0421(13) 0.0422(11) 0.0321(10) -0.0192(10) -0.0123(9) -0.0010(8)
C9 0.0520(14) 0.0431(11) 0.0368(11) -0.0229(10) -0.0174(10) 0.0035(9)
C10 0.0562(16) 0.0611(14) 0.0407(13) -0.0298(13) -0.0085(11) 0.0013(11)
C11 0.0676(19) 0.0750(17) 0.0441(14) -0.0310(14) 0.0027(13) -0.0185(12)
C12 0.083(2) 0.0551(14) 0.0554(16) -0.0262(14) -0.0063(14) -0.0210(12)
C13 0.0628(16) 0.0480(12) 0.0462(13) -0.0279(12) -0.0119(12) -0.0061(10)
C14 0.0546(15) 0.0547(13) 0.0428(13) -0.0269(12) -0.0136(11) -0.0029(10)
C15 0.0750(19) 0.0539(14) 0.0577(15) -0.0256(13) -0.0152(14) -0.0155(12)
C16 0.084(2) 0.0528(14) 0.0547(15) -0.0323(14) -0.0156(14) 0.0054(12)
C17 0.069(2) 0.089(2) 0.083(2) -0.0360(17) -0.0439(17) 0.0046(16)
N1 0.0405(11) 0.0428(10) 0.0328(10) -0.0127(9) -0.0055(8) -0.0034(7)
O1 0.0619(11) 0.0625(10) 0.0681(11) -0.0232(9) -0.0367(9) 0.0068(8)
O2 0.0455(9) 0.0439(8) 0.0391(8) -0.0175(7) -0.0177(7) 0.0030(6)
S1B 0.0732(5) 0.0442(3) 0.0774(5) -0.0137(3) -0.0421(4) -0.0073(3)
C1B 0.099(2) 0.0623(16) 0.0455(15) -0.0356(17) -0.0123(15) -0.0067(12)
C2B 0.0573(17) 0.0531(14) 0.0662(18) -0.0184(12) -0.0067(14) -0.0182(13)
C3B 0.0537(15) 0.0333(10) 0.0514(14) -0.0177(10) -0.0181(11) -0.0098(9)
C4B 0.0549(16) 0.0556(14) 0.0499(14) -0.0169(12) -0.0096(12) -0.0124(11)
C5B 0.0560(17) 0.0624(16) 0.074(2) -0.0098(13) -0.0244(15) -0.0103(14)
C6B 0.083(2) 0.0570(15) 0.0635(18) -0.0200(15) -0.0343(16) -0.0039(13)
O1B 0.1121(18) 0.0715(12) 0.0969(16) -0.0428(12) -0.0610(14) -0.0056(11)
O2B 0.127(2) 0.136(2) 0.1152(19) -0.0817(19) -0.0755(18) 0.0723(17)
O3B 0.154(3) 0.0835(15) 0.183(3) 0.0502(15) -0.122(2) -0.0687(17)
O1W 0.0624(13) 0.0595(11) 0.0675(12) -0.0208(9) -0.0275(10) -0.0124(9)

loop_
_atom_type_symbol
_atom_type_description
_atom_type_scat_dispersion_real
_atom_type_scat_dispersion_imag
_atom_type_scat_source
C C 0.0033 0.0016 'International Tables Vol C Tables 4.2.6.8 and 6.1.1.4'
H H 0 0 'International Tables Vol C Tables 4.2.6.8 and 6.1.1.4'
N N 0.0061 0.0033 'International Tables Vol C Tables 4.2.6.8 and 6.1.1.4'
O O 0.0106 0.006 'International Tables Vol C Tables 4.2.6.8 and 6.1.1.4'
S S 0.1246 0.1234 'International Tables Vol C Tables 4.2.6.8 and 6.1.1.4'

loop_
_geom_angle_atom_site_label_1
_geom_angle_atom_site_label_2
_geom_angle_atom_site_label_3
_geom_angle
C2 C1 C6 116.87(19)
C2 C1 C7 120.05(18)
C6 C1 C7 123.08(18)
C3 C2 C1 121.5(2)
C3 C2 H2 119.2
C1 C2 H2 119.2
C2 C3 C4 120.4(2)
C2 C3 H3 119.8
C4 C3 H3 119.8
O1 C4 C5 124.9(2)
O1 C4 C3 115.6(2)
C5 C4 C3 119.5(2)
C6 C5 C4 119.51(19)
C6 C5 H5 120.2
C4 C5 H5 120.2
C5 C6 C1 122.22(19)
C5 C6 H6 118.9
C1 C6 H6 118.9
C1 C7 C14 110.96(18)
C1 C7 C8 114.09(16)
C14 C7 C8 112.73(18)
C1 C7 H7 106.1
C14 C7 H7 106.1
C8 C7 H7 106.1
O2 C8 C13 105.98(16)
O2 C8 C9 110.41(16)
C13 C8 C9 109.26(17)
O2 C8 C7 106.88(15)
C13 C8 C7 114.63(18)
C9 C8 C7 109.58(17)
C10 C9 C8 112.83(18)
C10 C9 H9A 109.0
C8 C9 H9A 109.0
C10 C9 H9B 109.0
C8 C9 H9B 109.0
H9A C9 H9B 107.8
C9 C10 C11 111.7(2)
C9 C10 H10A 109.3
C11 C10 H10A 109.3
C9 C10 H10B 109.3
C11 C10 H10B 109.3
H10A C10 H10B 107.9
C10 C11 C12 110.1(2)
C10 C11 H11A 109.6
C12 C11 H11A 109.6
C10 C11 H11B 109.6
C12 C11 H11B 109.6
H11A C11 H11B 108.1
C11 C12 C13 111.7(2)
C11 C12 H12A 109.3
C13 C12 H12A 109.3
C11 C12 H12B 109.3
C13 C12 H12B 109.3
H12A C12 H12B 107.9
C12 C13 C8 111.8(2)
C12 C13 H13A 109.3
C8 C13 H13A 109.3
C12 C13 H13B 109.3
C8 C13 H13B 109.3
H13A C13 H13B 107.9
N1 C14 C7 113.01(18)
N1 C14 H14A 109.0
C7 C14 H14A 109.0
N1 C14 H14B 109.0
C7 C14 H14B 109.0
H14A C14 H14B 107.8
N1 C15 H15A 109.5
N1 C15 H15B 109.5
H15A C15 H15B 109.5
N1 C15 H15C 109.5
H15A C15 H15C 109.5
H15B C15 H15C 109.5
N1 C16 H16A 109.5
N1 C16 H16B 109.5
H16A C16 H16B 109.5
N1 C16 H16C 109.5
H16A C16 H16C 109.5
H16B C16 H16C 109.5
O1 C17 H17A 109.5
O1 C17 H17B 109.5
H17A C17 H17B 109.5
O1 C17 H17C 109.5
H17A C17 H17C 109.5
H17B C17 H17C 109.5
C15 N1 C16 110.07(18)
C15 N1 C14 113.67(18)
C16 N1 C14 110.92(19)
C15 N1 H1 105.9(18)
C16 N1 H1 110.0(18)
C14 N1 H1 106.1(18)
C4 O1 C17 116.91(19)
C8 O2 H2A 108.2(19)
O3B S1B O1B 114.29(16)
O3B S1B O2B 109.48(19)
O1B S1B O2B 112.99(15)
O3B S1B C3B 105.89(13)
O1B S1B C3B 107.97(10)
O2B S1B C3B 105.58(12)
C6B C1B C2B 120.6(3)
C6B C1B H1B 119.7
C2B C1B H1B 119.7
C1B C2B C3B 119.8(3)
C1B C2B H2B 120.1
C3B C2B H2B 120.1
C4B C3B C2B 119.1(2)
C4B C3B S1B 120.50(19)
C2B C3B S1B 120.4(2)
C3B C4B C5B 119.8(2)
C3B C4B H4B 120.1
C5B C4B H4B 120.1
C6B C5B C4B 120.5(3)
C6B C5B H5B 119.7
C4B C5B H5B 119.7
C1B C6B C5B 120.0(3)
C1B C6B H6B 120.0
C5B C6B H6B 120.0
H1WA O1W H1WB 102(3)

loop_
_geom_bond_atom_site_label_1
_geom_bond_atom_site_label_2
_geom_bond_distance
C1 C2 1.388(3)
C1 C6 1.390(3)
C1 C7 1.515(3)
C2 C3 1.375(3)
C2 H2 0.9300
C3 C4 1.378(3)
C3 H3 0.9300
C4 O1 1.369(2)
C4 C5 1.378(3)
C5 C6 1.377(3)
C5 H5 0.9300
C6 H6 0.9300
C7 C14 1.516(3)
C7 C8 1.559(3)
C7 H7 0.9800
C8 O2 1.441(2)
C8 C13 1.527(3)
C8 C9 1.530(3)
C9 C10 1.509(3)
C9 H9A 0.9700
C9 H9B 0.9700
C10 C11 1.516(3)
C10 H10A 0.9700
C10 H10B 0.9700
C11 C12 1.523(3)
C11 H11A 0.9700
C11 H11B 0.9700
C12 C13 1.526(4)
C12 H12A 0.9700
C12 H12B 0.9700
C13 H13A 0.9700
C13 H13B 0.9700
C14 N1 1.496(3)
C14 H14A 0.9700
C14 H14B 0.9700
C15 N1 1.476(3)
C15 H15A 0.9600
C15 H15B 0.9600
C15 H15C 0.9600
C16 N1 1.480(3)
C16 H16A 0.9600
C16 H16B 0.9600
C16 H16C 0.9600
C17 O1 1.412(3)
C17 H17A 0.9600
C17 H17B 0.9600
C17 H17C 0.9600
N1 H1 0.78(3)
O2 H2A 0.81(2)
S1B O3B 1.405(2)
S1B O1B 1.4150(18)
S1B O2B 1.459(3)
S1B C3B 1.762(2)
C1B C6B 1.352(4)
C1B C2B 1.378(4)
C1B H1B 0.9300
C2B C3B 1.379(3)
C2B H2B 0.9300
C3B C4B 1.377(3)
C4B C5B 1.377(3)
C4B H4B 0.9300
C5B C6B 1.357(4)
C5B H5B 0.9300
C6B H6B 0.9300
O1W H1WA 0.88(3)
O1W H1WB 0.84(3)

loop_
_geom_hbond_atom_site_label_D
_geom_hbond_atom_site_label_H
_geom_hbond_atom_site_label_A
_geom_hbond_site_symmetry_A
_geom_hbond_distance_DH
_geom_hbond_distance_HA
_geom_hbond_distance_DA
_geom_hbond_angle_DHA
O2 H2A O1W 1_555 0.81(3) 1.87(3) 2.673(3) 173(3)
O1W H1WB O3B 1_555 0.83(3) 1.92(3) 2.711(4) 159(3)
O1W H1WA O2B 2_666 0.88(3) 1.91(3) 2.785(4) 175(3)
N1 H1 O2 1_555 0.78(3) 2.05(3) 2.719(2) 143(3)
C15 H15C O2B 1_555 0.96 2.68 3.468(4) 140
C16 H16A O1B 1_545 0.96 2.44 3.395(4) 172
C2 H2 Cg1 1_555 0.93 3.17 3.928 140

loop_
_geom_torsion_atom_site_label_1
_geom_torsion_atom_site_label_2
_geom_torsion_atom_site_label_3
_geom_torsion_atom_site_label_4
_geom_torsion
C6 C1 C2 C3 -1.0(3)
C7 C1 C2 C3 179.1(2)
C1 C2 C3 C4 0.4(4)
C2 C3 C4 O1 179.6(2)
C2 C3 C4 C5 0.3(4)
O1 C4 C5 C6 -179.5(2)
C3 C4 C5 C6 -0.3(4)
C4 C5 C6 C1 -0.4(4)
C2 C1 C6 C5 1.0(3)
C7 C1 C6 C5 -179.1(2)
C2 C1 C7 C14 134.3(2)
C6 C1 C7 C14 -45.6(3)
C2 C1 C7 C8 -97.0(2)
C6 C1 C7 C8 83.1(3)
C1 C7 C8 O2 179.41(16)
C14 C7 C8 O2 -52.9(2)
C1 C7 C8 C13 -63.5(2)
C14 C7 C8 C13 64.3(2)
C1 C7 C8 C9 59.8(2)
C14 C7 C8 C9 -172.50(17)
O2 C8 C9 C10 61.5(2)
C13 C8 C9 C10 -54.7(2)
C7 C8 C9 C10 178.92(17)
C8 C9 C10 C11 56.0(2)
C9 C10 C11 C12 -55.1(3)
C10 C11 C12 C13 55.6(3)
C11 C12 C13 C8 -56.5(3)
O2 C8 C13 C12 -64.4(2)
C9 C8 C13 C12 54.5(2)
C7 C8 C13 C12 177.97(18)
C1 C7 C14 N1 -158.74(18)
C8 C7 C14 N1 71.9(2)
C7 C14 N1 C15 74.7(2)
C7 C14 N1 C16 -160.7(2)
C5 C4 O1 C17 0.4(4)
C3 C4 O1 C17 -178.9(2)
C6B C1B C2B C3B 0.5(4)
C1B C2B C3B C4B -0.4(4)
C1B C2B C3B S1B 179.60(18)
O3B S1B C3B C4B 143.1(2)
O1B S1B C3B C4B -94.1(2)
O2B S1B C3B C4B 27.0(2)
O3B S1B C3B C2B -36.9(2)
O1B S1B C3B C2B 85.9(2)
O2B S1B C3B C2B -153.0(2)
C2B C3B C4B C5B 0.6(4)
S1B C3B C4B C5B -179.39(18)
C3B C4B C5B C6B -1.0(4)
C2B C1B C6B C5B -0.8(4)
C4B C5B C6B C1B 1.0(4)
